data_4021738
loop_
_publ_author_name
'Vikram C. Purohit'
'Robyn D. Richardson'
'Jeffrey W. Smith'
'Daniel Romo'

_publ_section_title
;
 Practical, Catalytic, Asymmetric Synthesis of \b-Lactones
 via a Sequential Ketene Dimerization/Hydrogenation Process:
 Inhibitors of the Thioesterase Domain of Fatty Acid Synthase
;
_journal_name_full 'Journal of Organic Chemistry'
_journal_page_first 4549
_journal_page_last 4558
_journal_paper_doi 10.1021/jo060392d
_journal_volume 71
_journal_year 2006
_chemical_absolute_configuration rm
_chemical_formula_sum 'C18 H30 O2'
_chemical_formula_weight 278.42
_chemical_name_systematic
; 
 ? 
;
_space_group_IT_number 4
_symmetry_cell_setting monoclinic
_symmetry_space_group_name_Hall 'P 2yb'
_symmetry_space_group_name_H-M 'P 1 21 1'
_atom_sites_solution_hydrogens geom
_atom_sites_solution_primary direct
_atom_sites_solution_secondary difmap
_audit_creation_method SHELXL-97
_cell_angle_alpha 90.00
_cell_angle_beta 97.321(15)
_cell_angle_gamma 90.00
_cell_formula_units_Z 2
_cell_length_a 10.087(3)
_cell_length_b 5.4955(15)
_cell_length_c 14.843(4)
_cell_measurement_reflns_used 818
_cell_measurement_temperature 110(2)
_cell_measurement_theta_max 51.74
_cell_measurement_theta_min 3.00
_cell_volume 816.1(4)
_computing_cell_refinement 'Bruker FRAMBO'
_computing_data_collection 'Bruker FRAMBO'
_computing_data_reduction 'Bruker SAINT'
_computing_molecular_graphics 'Bruker SHELXTL'
_computing_publication_material 'Bruker SHELXTL'
_computing_structure_refinement 'SHELXL-97 (Sheldrick, 1997)'
_computing_structure_solution 'SHELXS-97 (Sheldrick, 1990)'
_diffrn_ambient_temperature 110(2)
_diffrn_measured_fraction_theta_full 0.955
_diffrn_measured_fraction_theta_max 0.955
_diffrn_measurement_device_type 'MWPC area detector'
_diffrn_measurement_method 'phi and omega scans'
_diffrn_radiation_monochromator graphite
_diffrn_radiation_source 'normal-focus sealed tube'
_diffrn_radiation_type CuK\a
_diffrn_radiation_wavelength 1.54178
_diffrn_reflns_av_R_equivalents 0.1282
_diffrn_reflns_av_sigmaI/netI 0.1280
_diffrn_reflns_limit_h_max 11
_diffrn_reflns_limit_h_min -11
_diffrn_reflns_limit_k_max 6
_diffrn_reflns_limit_k_min -6
_diffrn_reflns_limit_l_max 16
_diffrn_reflns_limit_l_min -16
_diffrn_reflns_number 7001
_diffrn_reflns_theta_full 59.57
_diffrn_reflns_theta_max 59.57
_diffrn_reflns_theta_min 3.00
_exptl_absorpt_coefficient_mu 0.550
_exptl_absorpt_correction_T_max 0.9783
_exptl_absorpt_correction_T_min 0.7336
_exptl_absorpt_correction_type multi-scan
_exptl_absorpt_process_details sadabs
_exptl_crystal_colour colorless
_exptl_crystal_density_diffrn 1.133
_exptl_crystal_density_meas 0
_exptl_crystal_density_method 'not measured'
_exptl_crystal_description needle
_exptl_crystal_F_000 308
_exptl_crystal_size_max 0.60
_exptl_crystal_size_mid 0.04
_exptl_crystal_size_min 0.04
_refine_diff_density_max 0.242
_refine_diff_density_min -0.308
_refine_diff_density_rms 0.059/
_refine_ls_abs_structure_details 'Flack H D (1983), Acta Cryst. A39, 876-881'
_refine_ls_abs_structure_Flack -0.2(6)
_refine_ls_extinction_coef 0.0070(15)
_refine_ls_extinction_expression Fc^*^=kFc[1+0.001xFc^2^\l^3^/sin(2\q)]^-1/4^
_refine_ls_extinction_method SHELXL
_refine_ls_goodness_of_fit_ref 1.098
_refine_ls_hydrogen_treatment riding
_refine_ls_matrix_type full
_refine_ls_number_parameters 182
_refine_ls_number_reflns 2209
_refine_ls_number_restraints 1
_refine_ls_restrained_S_all 1.098
_refine_ls_R_factor_all 0.0964
_refine_ls_R_factor_gt 0.0615
_refine_ls_shift/su_max 0.013
_refine_ls_shift/su_mean 0.002
_refine_ls_structure_factor_coef Fsqd
_refine_ls_weighting_details
; calc 
 [0.00000+1.00000exp(3.00(sin\q/\l)^2^)]/ 
   [\s^2^(Fo^2^)+0.0000+0.0000*P+(0.0731P)^2^+0.0000sin\q/\l] 
 where P = 0.33333Fo^2^ + 0.66667Fc^2^ 
;
_refine_ls_weighting_scheme calc
_refine_ls_wR_factor_gt 0.1390
_refine_ls_wR_factor_ref 0.1540
_reflns_number_gt 1349
_reflns_number_total 2209
_reflns_threshold_expression >2sigma(I)
_cod_data_source_file jo060392dsi20060227_035743.cif
_cod_depositor_comments
;
The following automatic conversions were performed:
'_symmetry_cell_setting' value 'Monoclinic' changed to 'monoclinic'
according to '/home/saulius/struct/CIF-dictionaries/cif_core.dic'
dictionary named 'cif_core.dic' version 2.4.1 from 2010-06-29.

Automatic conversion script
Id: cif_fix_enum 1527 2010-12-29 10:47:43Z saulius 
;
_cod_original_sg_symbol_H-M 'P 21'
_cod_database_code 4021738

loop_
_symmetry_equiv_pos_as_xyz
'x, y, z'
'-x, y+1/2, -z'

loop_
_atom_site_label
_atom_site_type_symbol
_atom_site_fract_x
_atom_site_fract_y
_atom_site_fract_z
_atom_site_U_iso_or_equiv
_atom_site_adp_type
_atom_site_occupancy
_atom_site_symmetry_multiplicity
_atom_site_calc_flag
_atom_site_refinement_flags
O1 O 0.4652(3) -0.0741(6) 0.7058(2) 0.0378(9) Uani 1 1 d .
O2 O 0.4173(4) -0.3311(6) 0.5859(2) 0.0425(10) Uani 1 1 d .
C1 C 0.4197(5) -0.1285(10) 0.6179(3) 0.0336(12) Uani 1 1 d .
C2 C 0.3815(5) 0.1282(8) 0.5882(3) 0.0289(11) Uani 1 1 d .
H2 H 0.4454 0.1954 0.5483 0.035 Uiso 1 1 calc R
C3 C 0.4271(5) 0.1888(9) 0.6882(3) 0.0310(12) Uani 1 1 d .
H3A H 0.5074 0.2970 0.6950 0.037 Uiso 1 1 calc R
C4 C 0.2388(5) 0.1778(9) 0.5486(3) 0.0317(11) Uani 1 1 d .
H4A H 0.2127 0.3400 0.5694 0.038 Uiso 1 1 calc R
H4B H 0.1803 0.0559 0.5728 0.038 Uiso 1 1 calc R
C5 C 0.2131(4) 0.1712(8) 0.4434(3) 0.0276(11) Uani 1 1 d .
H5 H 0.2749 0.2911 0.4199 0.033 Uiso 1 1 calc R
C6 C 0.2431(5) -0.0800(8) 0.4054(3) 0.0306(11) Uani 1 1 d .
H6A H 0.3385 -0.1200 0.4234 0.037 Uiso 1 1 calc R
H6B H 0.1887 -0.2046 0.4320 0.037 Uiso 1 1 calc R
C7 C 0.2124(5) -0.0871(10) 0.3021(3) 0.0366(12) Uani 1 1 d .
H7A H 0.2741 0.0237 0.2752 0.044 Uiso 1 1 calc R
H7B H 0.2273 -0.2539 0.2803 0.044 Uiso 1 1 calc R
C8 C 0.0704(6) -0.0123(9) 0.2710(3) 0.0411(14) Uani 1 1 d .
H8A H 0.0085 -0.1314 0.2933 0.049 Uiso 1 1 calc R
H8B H 0.0546 -0.0122 0.2038 0.049 Uiso 1 1 calc R
C9 C 0.0419(5) 0.2407(9) 0.3064(3) 0.0372(13) Uani 1 1 d .
H9A H -0.0532 0.2825 0.2882 0.045 Uiso 1 1 calc R
H9B H 0.0974 0.3625 0.2794 0.045 Uiso 1 1 calc R
C10 C 0.0729(5) 0.2477(10) 0.4099(3) 0.0356(12) Uani 1 1 d .
H10A H 0.0585 0.4152 0.4313 0.043 Uiso 1 1 calc R
H10B H 0.0099 0.1390 0.4365 0.043 Uiso 1 1 calc R
C11 C 0.3260(5) 0.2689(9) 0.7486(3) 0.0296(11) Uani 1 1 d .
H11A H 0.2481 0.1580 0.7401 0.035 Uiso 1 1 calc R
H11B H 0.2944 0.4347 0.7310 0.035 Uiso 1 1 calc R
C12 C 0.3851(5) 0.2689(9) 0.8482(3) 0.0326(12) Uani 1 1 d .
H12A H 0.4600 0.3865 0.8567 0.039 Uiso 1 1 calc R
H12B H 0.4223 0.1054 0.8641 0.039 Uiso 1 1 calc R
C13 C 0.2845(5) 0.3344(8) 0.9141(3) 0.0296(12) Uani 1 1 d .
H13 H 0.2036 0.2293 0.8996 0.036 Uiso 1 1 calc R
C14 C 0.3443(5) 0.2853(9) 1.0121(3) 0.0313(12) Uani 1 1 d .
H14A H 0.3682 0.1110 1.0187 0.038 Uiso 1 1 calc R
H14B H 0.4274 0.3814 1.0261 0.038 Uiso 1 1 calc R
C15 C 0.2490(5) 0.3499(9) 1.0800(3) 0.0369(13) Uani 1 1 d .
H15A H 0.1707 0.2398 1.0711 0.044 Uiso 1 1 calc R
H15B H 0.2945 0.3250 1.1424 0.044 Uiso 1 1 calc R
C16 C 0.2018(5) 0.6107(9) 1.0695(3) 0.0373(13) Uani 1 1 d .
H16A H 0.2780 0.7218 1.0870 0.045 Uiso 1 1 calc R
H16B H 0.1335 0.6416 1.1105 0.045 Uiso 1 1 calc R
C17 C 0.1424(5) 0.6623(10) 0.9719(3) 0.0367(12) Uani 1 1 d .
H17A H 0.1182 0.8366 0.9656 0.044 Uiso 1 1 calc R
H17B H 0.0597 0.5655 0.9569 0.044 Uiso 1 1 calc R
C18 C 0.2409(5) 0.5991(9) 0.9052(3) 0.0338(13) Uani 1 1 d .
H18A H 0.1983 0.6299 0.8423 0.041 Uiso 1 1 calc R
H18B H 0.3204 0.7056 0.9169 0.041 Uiso 1 1 calc R

loop_
_atom_site_aniso_label
_atom_site_aniso_U_11
_atom_site_aniso_U_22
_atom_site_aniso_U_33
_atom_site_aniso_U_23
_atom_site_aniso_U_13
_atom_site_aniso_U_12
O1 0.053(2) 0.035(2) 0.0259(19) 0.0031(16) 0.0067(17) 0.0093(17)
O2 0.065(2) 0.028(2) 0.0346(19) 0.0047(17) 0.0095(18) 0.0017(19)
C1 0.031(3) 0.039(3) 0.032(3) 0.005(3) 0.009(3) 0.000(2)
C2 0.033(3) 0.028(3) 0.028(3) 0.000(2) 0.011(2) 0.002(2)
C3 0.029(3) 0.040(3) 0.024(3) 0.007(2) 0.003(2) 0.006(2)
C4 0.038(3) 0.030(3) 0.029(3) -0.007(2) 0.011(2) 0.001(2)
C5 0.033(3) 0.027(2) 0.023(2) -0.001(2) 0.004(2) -0.003(2)
C6 0.037(3) 0.027(3) 0.028(3) 0.000(2) 0.003(2) 0.006(2)
C7 0.042(3) 0.042(3) 0.025(3) -0.007(2) 0.001(2) 0.004(3)
C8 0.052(4) 0.042(3) 0.027(3) -0.005(2) -0.002(3) 0.002(3)
C9 0.034(3) 0.043(3) 0.031(3) 0.003(2) -0.009(3) 0.004(2)
C10 0.036(3) 0.038(3) 0.033(3) -0.006(2) 0.005(2) 0.006(2)
C11 0.032(3) 0.033(3) 0.025(3) -0.001(2) 0.010(2) 0.001(2)
C12 0.037(3) 0.040(3) 0.022(3) 0.001(2) 0.010(2) 0.004(2)
C13 0.031(3) 0.036(3) 0.022(3) -0.0004(19) 0.005(2) 0.000(2)
C14 0.033(3) 0.040(3) 0.020(3) -0.003(2) 0.000(2) 0.000(2)
C15 0.042(3) 0.050(4) 0.020(3) 0.001(2) 0.007(2) -0.004(3)
C16 0.041(3) 0.049(4) 0.023(3) -0.008(2) 0.009(2) 0.004(3)
C17 0.040(3) 0.039(3) 0.033(3) -0.002(2) 0.010(2) 0.007(3)
C18 0.036(3) 0.043(3) 0.022(3) 0.002(2) 0.003(2) 0.000(2)

loop_
_atom_type_symbol
_atom_type_description
_atom_type_scat_dispersion_real
_atom_type_scat_dispersion_imag
_atom_type_scat_source
C C 0.0181 0.0091 'International Tables Vol C Tables 4.2.6.8 and 6.1.1.4'
H H 0.0000 0.0000 'International Tables Vol C Tables 4.2.6.8 and 6.1.1.4'
O O 0.0492 0.0322 'International Tables Vol C Tables 4.2.6.8 and 6.1.1.4'

loop_
_geom_angle_atom_site_label_1
_geom_angle_atom_site_label_2
_geom_angle_atom_site_label_3
_geom_angle
C1 O1 C3 89.8(3)
O2 C1 O1 124.5(4)
O2 C1 C2 138.8(4)
O1 C1 C2 96.7(4)
C4 C2 C1 118.5(4)
C4 C2 C3 119.5(3)
C1 C2 C3 83.5(4)
C4 C2 H2 110.9
C1 C2 H2 110.9
C3 C2 H2 110.9
C11 C3 O1 110.7(4)
C11 C3 C2 119.8(4)
O1 C3 C2 89.9(3)
C11 C3 H3A 111.5
O1 C3 H3A 111.5
C2 C3 H3A 111.5
C2 C4 C5 114.7(3)
C2 C4 H4A 108.6
C5 C4 H4A 108.6
C2 C4 H4B 108.6
C5 C4 H4B 108.6
H4A C4 H4B 107.6
C10 C5 C6 110.6(4)
C10 C5 C4 110.9(3)
C6 C5 C4 112.0(4)
C10 C5 H5 107.7
C6 C5 H5 107.7
C4 C5 H5 107.7
C7 C6 C5 111.5(4)
C7 C6 H6A 109.3
C5 C6 H6A 109.3
C7 C6 H6B 109.3
C5 C6 H6B 109.3
H6A C6 H6B 108.0
C8 C7 C6 111.4(4)
C8 C7 H7A 109.4
C6 C7 H7A 109.4
C8 C7 H7B 109.4
C6 C7 H7B 109.4
H7A C7 H7B 108.0
C7 C8 C9 110.9(5)
C7 C8 H8A 109.5
C9 C8 H8A 109.5
C7 C8 H8B 109.5
C9 C8 H8B 109.5
H8A C8 H8B 108.0
C8 C9 C10 110.2(4)
C8 C9 H9A 109.6
C10 C9 H9A 109.6
C8 C9 H9B 109.6
C10 C9 H9B 109.6
H9A C9 H9B 108.1
C5 C10 C9 112.9(4)
C5 C10 H10A 109.0
C9 C10 H10A 109.0
C5 C10 H10B 109.0
C9 C10 H10B 109.0
H10A C10 H10B 107.8
C3 C11 C12 111.5(4)
C3 C11 H11A 109.3
C12 C11 H11A 109.3
C3 C11 H11B 109.3
C12 C11 H11B 109.3
H11A C11 H11B 108.0
C11 C12 C13 114.1(4)
C11 C12 H12A 108.7
C13 C12 H12A 108.7
C11 C12 H12B 108.7
C13 C12 H12B 108.7
H12A C12 H12B 107.6
C18 C13 C14 109.1(4)
C18 C13 C12 112.0(4)
C14 C13 C12 110.6(4)
C18 C13 H13 108.4
C14 C13 H13 108.4
C12 C13 H13 108.4
C15 C14 C13 112.6(4)
C15 C14 H14A 109.1
C13 C14 H14A 109.1
C15 C14 H14B 109.1
C13 C14 H14B 109.1
H14A C14 H14B 107.8
C16 C15 C14 111.7(4)
C16 C15 H15A 109.3
C14 C15 H15A 109.3
C16 C15 H15B 109.3
C14 C15 H15B 109.3
H15A C15 H15B 107.9
C15 C16 C17 110.8(4)
C15 C16 H16A 109.5
C17 C16 H16A 109.5
C15 C16 H16B 109.5
C17 C16 H16B 109.5
H16A C16 H16B 108.1
C16 C17 C18 111.4(4)
C16 C17 H17A 109.4
C18 C17 H17A 109.4
C16 C17 H17B 109.4
C18 C17 H17B 109.4
H17A C17 H17B 108.0
C13 C18 C17 111.4(4)
C13 C18 H18A 109.3
C17 C18 H18A 109.3
C13 C18 H18B 109.3
C17 C18 H18B 109.3
H18A C18 H18B 108.0

loop_
_geom_bond_atom_site_label_1
_geom_bond_atom_site_label_2
_geom_bond_distance
O1 C1 1.359(6)
O1 C3 1.509(6)
O2 C1 1.210(6)
C1 C2 1.513(7)
C2 C4 1.509(6)
C2 C3 1.533(6)
C2 H2 1.0000
C3 C11 1.507(6)
C3 H3A 1.0000
C4 C5 1.550(6)
C4 H4A 0.9900
C4 H4B 0.9900
C5 C10 1.498(6)
C5 C6 1.536(6)
C5 H5 1.0000
C6 C7 1.527(6)
C6 H6A 0.9900
C6 H6B 0.9900
C7 C8 1.505(7)
C7 H7A 0.9900
C7 H7B 0.9900
C8 C9 1.526(7)
C8 H8A 0.9900
C8 H8B 0.9900
C9 C10 1.529(6)
C9 H9A 0.9900
C9 H9B 0.9900
C10 H10A 0.9900
C10 H10B 0.9900
C11 C12 1.522(6)
C11 H11A 0.9900
C11 H11B 0.9900
C12 C13 1.539(6)
C12 H12A 0.9900
C12 H12B 0.9900
C13 C18 1.521(7)
C13 C14 1.527(6)
C13 H13 1.0000
C14 C15 1.521(6)
C14 H14A 0.9900
C14 H14B 0.9900
C15 C16 1.512(7)
C15 H15A 0.9900
C15 H15B 0.9900
C16 C17 1.523(6)
C16 H16A 0.9900
C16 H16B 0.9900
C17 C18 1.529(6)
C17 H17A 0.9900
C17 H17B 0.9900
C18 H18A 0.9900
C18 H18B 0.9900

loop_
_geom_torsion_atom_site_label_1
_geom_torsion_atom_site_label_2
_geom_torsion_atom_site_label_3
_geom_torsion_atom_site_label_4
_geom_torsion
C3 O1 C1 O2 -177.1(5)
C3 O1 C1 C2 2.3(4)
O2 C1 C2 C4 56.9(8)
O1 C1 C2 C4 -122.4(4)
O2 C1 C2 C3 177.0(6)
O1 C1 C2 C3 -2.3(3)
C1 O1 C3 C11 119.8(4)
C1 O1 C3 C2 -2.3(3)
C4 C2 C3 C11 7.2(7)
C1 C2 C3 C11 -111.9(5)
C4 C2 C3 O1 121.2(4)
C1 C2 C3 O1 2.0(3)
C1 C2 C4 C5 -95.5(5)
C3 C2 C4 C5 165.4(4)
C2 C4 C5 C10 -174.1(4)
C2 C4 C5 C6 61.8(5)
C10 C5 C6 C7 53.5(5)
C4 C5 C6 C7 177.8(4)
C5 C6 C7 C8 -55.5(6)
C6 C7 C8 C9 56.8(6)
C7 C8 C9 C10 -56.1(5)
C6 C5 C10 C9 -54.2(5)
C4 C5 C10 C9 -179.2(4)
C8 C9 C10 C5 55.7(6)
O1 C3 C11 C12 65.7(5)
C2 C3 C11 C12 168.1(4)
C3 C11 C12 C13 -176.5(4)
C11 C12 C13 C18 -68.4(5)
C11 C12 C13 C14 169.7(4)
C18 C13 C14 C15 55.8(5)
C12 C13 C14 C15 179.4(4)
C13 C14 C15 C16 -55.3(5)
C14 C15 C16 C17 53.8(5)
C15 C16 C17 C18 -55.0(6)
C14 C13 C18 C17 -56.5(5)
C12 C13 C18 C17 -179.3(4)
C16 C17 C18 C13 57.3(6)

loop_
_cod_related_entry_id
_cod_related_entry_database
_cod_related_entry_code
1 ChemSpider 21194350
